data_1548250
loop_
_publ_author_name
'Hiroki Yokoi'
'Yuya Hiraoka'
'Satoru Hiroto'
'Daisuke Sakamaki'
'Shu Seki'
'Hiroshi Shinokubo'

_publ_section_title
;
 Nitrogen-embedded buckybowl and its assembly with C60
;
_journal_name_full 'Nature Communications'
_journal_page_first 8215
_journal_paper_doi 10.1038/ncomms9215
_journal_volume 6
_journal_year 2015
_chemical_formula_sum 'C50.75 H48.5 Cl0.75 N'
_chemical_formula_weight 699.01
_space_group_crystal_system orthorhombic
_space_group_IT_number 61
_space_group_name_Hall '-P 2ac 2ab'
_space_group_name_H-M_alt 'P b c a'
_symmetry_space_group_name_Hall '-P 2ac 2ab'
_symmetry_space_group_name_H-M 'P b c a'
_atom_sites_solution_hydrogens geom
_cell_angle_alpha 90
_cell_angle_beta 90
_cell_angle_gamma 90
_cell_formula_units_Z 16
_cell_length_a 13.170(5)
_cell_length_b 34.623(14)
_cell_length_c 36.534(14)
_cell_measurement_reflns_used 17893
_cell_measurement_temperature 103(2)
_cell_measurement_theta_max 27.42
_cell_measurement_theta_min 3.03
_cell_volume 16659(11)
_computing_cell_refinement CrystalClear
_computing_data_collection 'CrystalClear (Rigaku Inc., 2008)'
_computing_data_reduction CrystalClear
_computing_molecular_graphics 'CrystalStructure 4.0'
_computing_publication_material 'CrystalStructure 4.0 (Rigaku, 2010)'
_computing_structure_refinement 'SHELXL-2014 (Sheldrick, 2014)'
_computing_structure_solution SIR97
_diffrn_ambient_temperature 103(2)
_diffrn_detector_area_resol_mean 7.111
_diffrn_measured_fraction_theta_full 0.967
_diffrn_measured_fraction_theta_max 0.994
_diffrn_measurement_device_type 'Rigaku Saturn724'
_diffrn_measurement_method \w
_diffrn_radiation_type MoK\a
_diffrn_radiation_wavelength 0.71075
_diffrn_reflns_av_R_equivalents 0.1162
_diffrn_reflns_av_unetI/netI 0.1508
_diffrn_reflns_Laue_measured_fraction_full 0.967
_diffrn_reflns_Laue_measured_fraction_max 0.994
_diffrn_reflns_limit_h_max 15
_diffrn_reflns_limit_h_min -8
_diffrn_reflns_limit_k_max 32
_diffrn_reflns_limit_k_min -41
_diffrn_reflns_limit_l_max 39
_diffrn_reflns_limit_l_min -43
_diffrn_reflns_number 44323
_diffrn_reflns_point_group_measured_fraction_full 0.967
_diffrn_reflns_point_group_measured_fraction_max 0.994
_diffrn_reflns_theta_full 25.242
_diffrn_reflns_theta_max 25.000
_diffrn_reflns_theta_min 3.026
_exptl_absorpt_coefficient_mu 0.110
_exptl_absorpt_correction_T_max 0.996
_exptl_absorpt_correction_T_min 0.713
_exptl_absorpt_correction_type multi-scan
_exptl_absorpt_process_details 'REQAB (Rigaku, 1998)'
_exptl_crystal_colour yellow
_exptl_crystal_density_diffrn 1.115
_exptl_crystal_density_method 'not measured'
_exptl_crystal_description prism
_exptl_crystal_F_000 5964
_exptl_crystal_size_max 0.160
_exptl_crystal_size_mid 0.030
_exptl_crystal_size_min 0.030
_refine_diff_density_max 1.094
_refine_diff_density_min -0.453
_refine_diff_density_rms 0.074
_refine_ls_extinction_coef .
_refine_ls_extinction_method none
_refine_ls_goodness_of_fit_ref 1.080
_refine_ls_hydrogen_treatment constr
_refine_ls_matrix_type full
_refine_ls_number_parameters 1017
_refine_ls_number_reflns 14580
_refine_ls_number_restraints 0
_refine_ls_restrained_S_all 1.080
_refine_ls_R_factor_all 0.1835
_refine_ls_R_factor_gt 0.0917
_refine_ls_shift/su_max 0.000
_refine_ls_shift/su_mean 0.000
_refine_ls_structure_factor_coef Fsqd
_refine_ls_weighting_details 'w=1/[\s^2^(Fo^2^)+(0.1183P)^2^+11.5705P] where P=(Fo^2^+2Fc^2^)/3'
_refine_ls_weighting_scheme calc
_refine_ls_wR_factor_gt 0.2105
_refine_ls_wR_factor_ref 0.2952
_reflns_Friedel_coverage 0.000
_reflns_Friedel_fraction_full .
_reflns_Friedel_fraction_max .
_reflns_number_gt 7136
_reflns_number_total 14580
_reflns_threshold_expression 'I > 2\s(I)'
_cod_data_source_file ncomms9215-s4.cif
_cod_data_source_block shelxl
_cod_original_cell_volume 16660(11)
_cod_original_formula_sum 'C50.75 H48.50 Cl0.75 N'
_cod_database_code 1548250
_shelx_space_group_comment
;
The symmetry employed for this shelxl refinement is uniquely defined
by the following loop, which should always be used as a source of
symmetry information in preference to the above space-group names.
They are only intended as comments.
;
_shelx_estimated_absorpt_t_min 0.983
_shelx_estimated_absorpt_t_max 0.997
_shelxl_version_number 2014-3

loop_
_space_group_symop_operation_xyz
'x, y, z'
'-x+1/2, y+1/2, z'
'x, -y+1/2, z+1/2'
'-x+1/2, -y, z+1/2'
'-x, -y, -z'
'x-1/2, -y-1/2, -z'
'-x, y-1/2, -z-1/2'
'x-1/2, y, -z-1/2'

loop_
_atom_site_label
_atom_site_type_symbol
_atom_site_fract_x
_atom_site_fract_y
_atom_site_fract_z
_atom_site_U_iso_or_equiv
_atom_site_adp_type
_atom_site_occupancy
_atom_site_site_symmetry_order
_atom_site_calc_flag
_atom_site_refinement_flags_posn
_atom_site_refinement_flags_adp
_atom_site_refinement_flags_occupancy
_atom_site_disorder_assembly
_atom_site_disorder_group
C1 C 0.1499(4) -0.18398(14) 0.43740(13) 0.0355(12) Uani 1 1 d . . . . .
C2 C 0.1856(4) -0.21341(15) 0.46157(13) 0.0358(12) Uani 1 1 d . . . . .
C3 C 0.1877(4) -0.25044(15) 0.44621(14) 0.0393(12) Uani 1 1 d . . . . .
H1 H 0.2120 -0.2715 0.4604 0.047 Uiso 1 1 calc R U . . .
C4 C 0.1544(4) -0.25687(15) 0.41019(13) 0.0387(12) Uani 1 1 d . . . . .
H2 H 0.1634 -0.2817 0.3996 0.046 Uiso 1 1 calc R U . . .
C5 C 0.1085(4) -0.22783(15) 0.38939(14) 0.0412(13) Uani 1 1 d . . . . .
H3 H 0.0814 -0.2338 0.3660 0.049 Uiso 1 1 calc R U . . .
C6 C 0.1019(4) -0.18998(14) 0.40266(13) 0.0372(12) Uani 1 1 d . . . . .
C7 C 0.1862(3) -0.16578(14) 0.51351(13) 0.0351(11) Uani 1 1 d . . . . .
C8 C 0.1696(3) -0.15433(14) 0.55082(13) 0.0351(11) Uani 1 1 d . . . . .
C9 C 0.1854(4) -0.18381(14) 0.57664(14) 0.0373(12) Uani 1 1 d . . . . .
H4 H 0.1772 -0.1779 0.6019 0.045 Uiso 1 1 calc R U . . .
C10 C 0.2128(4) -0.22168(15) 0.56678(14) 0.0385(12) Uani 1 1 d . . . . .
C11 C 0.2169(4) -0.23178(15) 0.52894(14) 0.0391(12) Uani 1 1 d . . . . .
H5 H 0.2308 -0.2577 0.5222 0.047 Uiso 1 1 calc R U . . .
C12 C 0.2010(4) -0.20448(15) 0.50187(13) 0.0374(12) Uani 1 1 d . . . . .
C13 C 0.0951(4) -0.09179(14) 0.52937(14) 0.0376(12) Uani 1 1 d . . . . .
C14 C 0.0198(4) -0.06174(14) 0.53143(13) 0.0347(11) Uani 1 1 d . . . . .
C15 C -0.0053(4) -0.05065(15) 0.56711(13) 0.0416(13) Uani 1 1 d . . . . .
H6 H -0.0508 -0.0296 0.5704 0.050 Uiso 1 1 calc R U . . .
C16 C 0.0336(4) -0.06918(15) 0.59839(14) 0.0402(12) Uani 1 1 d . . . . .
C17 C 0.0925(4) -0.10317(14) 0.59396(14) 0.0382(12) Uani 1 1 d . . . . .
H7 H 0.1120 -0.1176 0.6149 0.046 Uiso 1 1 calc R U . . .
C18 C 0.1225(3) -0.11583(14) 0.55900(13) 0.0350(11) Uani 1 1 d . . . . .
C19 C -0.0062(4) -0.06545(14) 0.46218(13) 0.0378(12) Uani 1 1 d . . . . .
C20 C -0.0704(4) -0.06710(14) 0.43115(13) 0.0393(12) Uani 1 1 d . . . . .
C21 C -0.1620(4) -0.04583(14) 0.43388(14) 0.0413(13) Uani 1 1 d . . . . .
H8 H -0.2063 -0.0448 0.4134 0.050 Uiso 1 1 calc R U . . .
C22 C -0.1887(4) -0.02632(14) 0.46584(14) 0.0384(12) Uani 1 1 d . . . . .
C23 C -0.1267(4) -0.02920(14) 0.49711(14) 0.0370(12) Uani 1 1 d . . . . .
H9 H -0.1478 -0.0168 0.5190 0.044 Uiso 1 1 calc R U . . .
C24 C -0.0353(4) -0.04957(14) 0.49712(13) 0.0361(12) Uani 1 1 d . . . . .
C25 C 0.0301(4) -0.12310(14) 0.40595(13) 0.0377(12) Uani 1 1 d . . . . .
C26 C 0.0389(4) -0.15813(15) 0.38608(13) 0.0386(12) Uani 1 1 d . . . . .
C27 C -0.0237(4) -0.16171(15) 0.35545(14) 0.0418(13) Uani 1 1 d . . . . .
H10 H -0.0196 -0.1844 0.3409 0.050 Uiso 1 1 calc R U . . .
C28 C -0.0932(4) -0.13234(15) 0.34561(14) 0.0443(13) Uani 1 1 d . . . . .
C29 C -0.1079(4) -0.10085(15) 0.36920(14) 0.0445(13) Uani 1 1 d . . . . .
H11 H -0.1593 -0.0826 0.3635 0.053 Uiso 1 1 calc R U . . .
C30 C -0.0494(4) -0.09527(14) 0.40099(13) 0.0394(12) Uani 1 1 d . . . . .
C31 C 0.0950(4) -0.11658(14) 0.43557(13) 0.0350(11) Uani 1 1 d . . . . .
C32 C 0.0806(4) -0.08896(14) 0.46179(13) 0.0346(11) Uani 1 1 d . . . . .
C33 C 0.1276(4) -0.10229(14) 0.49395(13) 0.0351(11) Uani 1 1 d . . . . .
C34 C 0.1698(3) -0.13753(14) 0.48677(13) 0.0343(11) Uani 1 1 d . . . . .
C35 C 0.2411(4) -0.25160(15) 0.59625(14) 0.0405(12) Uani 1 1 d . . . . .
C36 C 0.2161(4) -0.29306(15) 0.58448(15) 0.0482(14) Uani 1 1 d . . . . .
H12 H 0.2572 -0.3000 0.5631 0.072 Uiso 1 1 calc R U . . .
H13 H 0.1439 -0.2948 0.5782 0.072 Uiso 1 1 calc R U . . .
H14 H 0.2311 -0.3108 0.6047 0.072 Uiso 1 1 calc R U . . .
C37 C 0.3560(4) -0.24868(17) 0.60287(16) 0.0500(14) Uani 1 1 d . . . . .
H15 H 0.3766 -0.2682 0.6208 0.075 Uiso 1 1 calc R U . . .
H16 H 0.3725 -0.2229 0.6122 0.075 Uiso 1 1 calc R U . . .
H17 H 0.3922 -0.2530 0.5798 0.075 Uiso 1 1 calc R U . . .
C38 C 0.1876(4) -0.24357(17) 0.63303(14) 0.0500(14) Uani 1 1 d . . . . .
H18 H 0.2000 -0.2651 0.6499 0.075 Uiso 1 1 calc R U . . .
H19 H 0.1144 -0.2409 0.6289 0.075 Uiso 1 1 calc R U . . .
H20 H 0.2142 -0.2197 0.6437 0.075 Uiso 1 1 calc R U . . .
C39 C 0.0150(4) -0.05371(15) 0.63730(14) 0.0441(13) Uani 1 1 d . . . . .
C40 C -0.0582(5) -0.01951(18) 0.63778(16) 0.0589(16) Uani 1 1 d . . . . .
H21 H -0.0299 0.0017 0.6232 0.088 Uiso 1 1 calc R U . . .
H22 H -0.0682 -0.0108 0.6631 0.088 Uiso 1 1 calc R U . . .
H23 H -0.1236 -0.0274 0.6274 0.088 Uiso 1 1 calc R U . . .
C41 C -0.0273(5) -0.08513(19) 0.66239(16) 0.0649(18) Uani 1 1 d . . . . .
H24 H -0.0378 -0.0745 0.6870 0.097 Uiso 1 1 calc R U . . .
H25 H 0.0210 -0.1066 0.6637 0.097 Uiso 1 1 calc R U . . .
H26 H -0.0921 -0.0944 0.6526 0.097 Uiso 1 1 calc R U . . .
C42 C 0.1175(5) -0.03945(19) 0.65294(17) 0.0632(17) Uani 1 1 d . . . . .
H27 H 0.1425 -0.0178 0.6382 0.095 Uiso 1 1 calc R U . . .
H28 H 0.1670 -0.0606 0.6523 0.095 Uiso 1 1 calc R U . . .
H29 H 0.1080 -0.0309 0.6783 0.095 Uiso 1 1 calc R U . . .
C43 C -0.2924(4) -0.00540(15) 0.46725(15) 0.0421(13) Uani 1 1 d . . . . .
C44 C -0.3081(4) 0.01726(16) 0.50281(15) 0.0484(14) Uani 1 1 d . . . . .
H30 H -0.3099 -0.0007 0.5235 0.073 Uiso 1 1 calc R U . . .
H31 H -0.3724 0.0314 0.5016 0.073 Uiso 1 1 calc R U . . .
H32 H -0.2520 0.0355 0.5061 0.073 Uiso 1 1 calc R U . . .
C45 C -0.3775(4) -0.03518(17) 0.46358(18) 0.0595(17) Uani 1 1 d . . . . .
H33 H -0.3695 -0.0493 0.4405 0.089 Uiso 1 1 calc R U . . .
H34 H -0.4433 -0.0220 0.4637 0.089 Uiso 1 1 calc R U . . .
H35 H -0.3743 -0.0533 0.4841 0.089 Uiso 1 1 calc R U . . .
C46 C -0.2998(4) 0.02372(16) 0.43521(15) 0.0493(14) Uani 1 1 d . . . . .
H36 H -0.2447 0.0426 0.4371 0.074 Uiso 1 1 calc R U . . .
H37 H -0.3653 0.0371 0.4363 0.074 Uiso 1 1 calc R U . . .
H38 H -0.2942 0.0099 0.4119 0.074 Uiso 1 1 calc R U . . .
C47 C -0.1525(5) -0.13539(17) 0.30929(16) 0.0563(16) Uani 1 1 d . . . . .
C48 C -0.2005(8) -0.1725(2) 0.3048(3) 0.128(4) Uani 1 1 d . . . . .
H39 H -0.2654 -0.1727 0.3179 0.192 Uiso 1 1 calc R U . . .
H40 H -0.1563 -0.1927 0.3147 0.192 Uiso 1 1 calc R U . . .
H41 H -0.2126 -0.1774 0.2787 0.192 Uiso 1 1 calc R U . . .
C49 C -0.0680(6) -0.1368(3) 0.27678(19) 0.099(3) Uani 1 1 d . . . . .
H42 H -0.1013 -0.1431 0.2536 0.148 Uiso 1 1 calc R U . . .
H43 H -0.0170 -0.1565 0.2825 0.148 Uiso 1 1 calc R U . . .
H44 H -0.0350 -0.1115 0.2747 0.148 Uiso 1 1 calc R U . . .
C50 C -0.2057(8) -0.1004(2) 0.2989(2) 0.124(4) Uani 1 1 d . . . . .
H45 H -0.2347 -0.1036 0.2744 0.186 Uiso 1 1 calc R U . . .
H46 H -0.1580 -0.0787 0.2988 0.186 Uiso 1 1 calc R U . . .
H47 H -0.2603 -0.0953 0.3164 0.186 Uiso 1 1 calc R U . . .
C51 C 0.4086(4) -0.30986(13) 0.43821(13) 0.0338(11) Uani 1 1 d . . . . .
C52 C 0.3620(4) -0.34699(14) 0.43929(13) 0.0346(11) Uani 1 1 d . . . . .
C53 C 0.3602(4) -0.36438(14) 0.47395(13) 0.0353(11) Uani 1 1 d . . . . .
H48 H 0.3341 -0.3898 0.4765 0.042 Uiso 1 1 calc R U . . .
C54 C 0.3963(4) -0.34482(14) 0.50463(14) 0.0373(12) Uani 1 1 d . . . . .
H49 H 0.3969 -0.3578 0.5275 0.045 Uiso 1 1 calc R U . . .
C55 C 0.4313(3) -0.30713(14) 0.50305(13) 0.0352(11) Uani 1 1 d . . . . .
H50 H 0.4522 -0.2945 0.5249 0.042 Uiso 1 1 calc R U . . .
C56 C 0.4361(3) -0.28734(14) 0.46933(13) 0.0348(11) Uani 1 1 d . . . . .
C57 C 0.3053(4) -0.33808(13) 0.37418(12) 0.0322(11) Uani 1 1 d . . . . .
C58 C 0.3066(3) -0.36197(14) 0.40579(13) 0.0337(11) Uani 1 1 d . . . . .
C59 C 0.2438(4) -0.39441(14) 0.40462(13) 0.0345(11) Uani 1 1 d . . . . .
H51 H 0.2446 -0.4121 0.4245 0.041 Uiso 1 1 calc R U . . .
C60 C 0.1793(4) -0.40159(13) 0.37469(13) 0.0344(11) Uani 1 1 d . . . . .
C61 C 0.1714(4) -0.37460(14) 0.34603(14) 0.0382(12) Uani 1 1 d . . . . .
H52 H 0.1238 -0.3790 0.3270 0.046 Uiso 1 1 calc R U . . .
C62 C 0.2325(4) -0.34117(14) 0.34497(13) 0.0361(12) Uani 1 1 d . . . . .
C63 C 0.2743(4) -0.27343(13) 0.32474(13) 0.0328(11) Uani 1 1 d . . . . .
C64 C 0.2153(4) -0.30785(14) 0.31964(13) 0.0361(12) Uani 1 1 d . . . . .
C65 C 0.1371(4) -0.30470(14) 0.29404(13) 0.0374(12) Uani 1 1 d . . . . .
H53 H 0.0975 -0.3269 0.2886 0.045 Uiso 1 1 calc R U . . .
C66 C 0.1147(4) -0.26987(14) 0.27596(13) 0.0378(12) Uani 1 1 d . . . . .
C67 C 0.1653(4) -0.23594(14) 0.28582(13) 0.0376(12) Uani 1 1 d . . . . .
H54 H 0.1450 -0.2123 0.2749 0.045 Uiso 1 1 calc R U . . .
C68 C 0.2454(4) -0.23558(14) 0.31141(13) 0.0353(12) Uani 1 1 d . . . . .
C69 C 0.3592(4) -0.20508(13) 0.35949(13) 0.0349(11) Uani 1 1 d . . . . .
C70 C 0.2897(4) -0.20016(14) 0.32948(13) 0.0363(12) Uani 1 1 d . . . . .
C71 C 0.2576(4) -0.16224(14) 0.32311(13) 0.0391(12) Uani 1 1 d . . . . .
H55 H 0.2150 -0.1570 0.3027 0.047 Uiso 1 1 calc R U . . .
C72 C 0.2871(4) -0.13158(14) 0.34623(13) 0.0375(12) Uani 1 1 d . . . . .
C73 C 0.3431(4) -0.13905(15) 0.37819(14) 0.0413(13) Uani 1 1 d . . . . .
H56 H 0.3571 -0.1184 0.3945 0.050 Uiso 1 1 calc R U . . .
C74 C 0.3790(4) -0.17630(14) 0.38667(13) 0.0363(12) Uani 1 1 d . . . . .
C75 C 0.4409(3) -0.22825(14) 0.42963(13) 0.0333(11) Uani 1 1 d . . . . .
C76 C 0.4229(4) -0.18814(14) 0.42246(13) 0.0346(11) Uani 1 1 d . . . . .
C77 C 0.4377(4) -0.16381(15) 0.45287(14) 0.0408(12) Uani 1 1 d . . . . .
H57 H 0.4295 -0.1367 0.4499 0.049 Uiso 1 1 calc R U . . .
C78 C 0.4642(4) -0.17827(14) 0.48747(14) 0.0365(12) Uani 1 1 d . . . . .
C79 C 0.4678(4) -0.21831(14) 0.49399(14) 0.0362(12) Uani 1 1 d . . . . .
H58 H 0.4798 -0.2276 0.5181 0.043 Uiso 1 1 calc R U . . .
C80 C 0.4541(3) -0.24453(14) 0.46549(13) 0.0341(11) Uani 1 1 d . . . . .
C81 C 0.1118(4) -0.43808(14) 0.37228(14) 0.0395(12) Uani 1 1 d . . . . .
C82 C 0.1259(4) -0.46493(15) 0.40530(14) 0.0479(14) Uani 1 1 d . . . . .
H59 H 0.1971 -0.4729 0.4069 0.072 Uiso 1 1 calc R U . . .
H60 H 0.0827 -0.4878 0.4024 0.072 Uiso 1 1 calc R U . . .
H61 H 0.1068 -0.4512 0.4277 0.072 Uiso 1 1 calc R U . . .
C83 C 0.1390(5) -0.46046(15) 0.33697(15) 0.0492(14) Uani 1 1 d . . . . .
H62 H 0.1216 -0.4448 0.3156 0.074 Uiso 1 1 calc R U . . .
H63 H 0.1008 -0.4847 0.3362 0.074 Uiso 1 1 calc R U . . .
H64 H 0.2120 -0.4661 0.3368 0.074 Uiso 1 1 calc R U . . .
C84 C -0.0016(4) -0.42634(15) 0.37044(15) 0.0450(13) Uani 1 1 d . . . . .
H65 H -0.0189 -0.4107 0.3919 0.067 Uiso 1 1 calc R U . . .
H66 H -0.0439 -0.4496 0.3701 0.067 Uiso 1 1 calc R U . . .
H67 H -0.0138 -0.4113 0.3482 0.067 Uiso 1 1 calc R U . . .
C85 C 0.0290(4) -0.26967(14) 0.24720(14) 0.0437(13) Uani 1 1 d . . . . .
C86 C -0.0734(4) -0.27545(19) 0.26666(17) 0.0619(17) Uani 1 1 d . . . . .
H68 H -0.0733 -0.3003 0.2794 0.093 Uiso 1 1 calc R U . . .
H69 H -0.1283 -0.2751 0.2486 0.093 Uiso 1 1 calc R U . . .
H70 H -0.0839 -0.2546 0.2844 0.093 Uiso 1 1 calc R U . . .
C87 C 0.0464(5) -0.30265(16) 0.21941(15) 0.0573(16) Uani 1 1 d . . . . .
H71 H 0.1140 -0.3000 0.2085 0.086 Uiso 1 1 calc R U . . .
H72 H -0.0052 -0.3013 0.2001 0.086 Uiso 1 1 calc R U . . .
H73 H 0.0415 -0.3276 0.2320 0.086 Uiso 1 1 calc R U . . .
C88 C 0.0255(5) -0.23215(16) 0.22510(15) 0.0549(15) Uani 1 1 d . . . . .
H74 H 0.0055 -0.2108 0.2411 0.082 Uiso 1 1 calc R U . . .
H75 H -0.0239 -0.2347 0.2052 0.082 Uiso 1 1 calc R U . . .
H76 H 0.0928 -0.2269 0.2148 0.082 Uiso 1 1 calc R U . . .
C89 C 0.2615(4) -0.08920(14) 0.33536(14) 0.0422(13) Uani 1 1 d . . . . .
C90 C 0.1592(5) -0.08610(16) 0.31560(17) 0.0587(17) Uani 1 1 d . . . . .
H77 H 0.1061 -0.0981 0.3306 0.088 Uiso 1 1 calc R U . . .
H78 H 0.1633 -0.0994 0.2920 0.088 Uiso 1 1 calc R U . . .
H79 H 0.1426 -0.0588 0.3116 0.088 Uiso 1 1 calc R U . . .
C91 C 0.3468(5) -0.07497(16) 0.31051(16) 0.0619(17) Uani 1 1 d . . . . .
H80 H 0.3497 -0.0911 0.2885 0.093 Uiso 1 1 calc R U . . .
H81 H 0.4116 -0.0765 0.3236 0.093 Uiso 1 1 calc R U . . .
H82 H 0.3337 -0.0481 0.3035 0.093 Uiso 1 1 calc R U . . .
C92 C 0.2564(4) -0.06243(16) 0.36917(14) 0.0484(14) Uani 1 1 d . . . . .
H83 H 0.2359 -0.0365 0.3615 0.073 Uiso 1 1 calc R U . . .
H84 H 0.3234 -0.0612 0.3808 0.073 Uiso 1 1 calc R U . . .
H85 H 0.2067 -0.0726 0.3866 0.073 Uiso 1 1 calc R U . . .
C93 C 0.4936(4) -0.14956(15) 0.51811(14) 0.0399(12) Uani 1 1 d . . . . .
C94 C 0.4719(4) -0.16550(15) 0.55639(14) 0.0471(14) Uani 1 1 d . . . . .
H86 H 0.3991 -0.1709 0.5588 0.071 Uiso 1 1 calc R U . . .
H87 H 0.4921 -0.1464 0.5748 0.071 Uiso 1 1 calc R U . . .
H88 H 0.5104 -0.1894 0.5601 0.071 Uiso 1 1 calc R U . . .
C95 C 0.6100(4) -0.14240(16) 0.51413(15) 0.0469(14) Uani 1 1 d . . . . .
H89 H 0.6467 -0.1665 0.5189 0.070 Uiso 1 1 calc R U . . .
H90 H 0.6315 -0.1227 0.5318 0.070 Uiso 1 1 calc R U . . .
H91 H 0.6249 -0.1335 0.4892 0.070 Uiso 1 1 calc R U . . .
C96 C 0.4401(4) -0.11000(14) 0.51453(15) 0.0458(13) Uani 1 1 d . . . . .
H92 H 0.4595 -0.0979 0.4913 0.069 Uiso 1 1 calc R U . . .
H93 H 0.4605 -0.0933 0.5349 0.069 Uiso 1 1 calc R U . . .
H94 H 0.3663 -0.1137 0.5151 0.069 Uiso 1 1 calc R U . . .
C97 C 0.4303(3) -0.25305(13) 0.40030(13) 0.0331(11) Uani 1 1 d . . . . .
C98 C 0.3939(4) -0.24225(14) 0.36673(13) 0.0333(11) Uani 1 1 d . . . . .
C99 C 0.3541(4) -0.27541(14) 0.35006(13) 0.0342(11) Uani 1 1 d . . . . .
C100 C 0.3675(4) -0.30576(14) 0.37346(13) 0.0341(11) Uani 1 1 d . . . . .
N1 N 0.1525(3) -0.14652(11) 0.45031(11) 0.0368(10) Uani 1 1 d . . . . .
N2 N 0.4175(3) -0.29250(11) 0.40433(10) 0.0321(9) Uani 1 1 d . . . . .
C101 C 0.3350(8) -0.3815(3) 0.2506(3) 0.051(3) Uani 0.502(4) 1 d . . P . .
H95 H 0.3170 -0.3948 0.2736 0.061 Uiso 0.502(4) 1 calc R U P . .
H96 H 0.3447 -0.3537 0.2562 0.061 Uiso 0.502(4) 1 calc R U P . .
C102 C 0.2502(9) -0.3857(4) 0.2241(3) 0.060(3) Uani 0.502(4) 1 d . . P . .
H97 H 0.1879 -0.3748 0.2352 0.071 Uiso 0.502(4) 1 calc R U P . .
H98 H 0.2381 -0.4135 0.2198 0.071 Uiso 0.502(4) 1 calc R U P . .
Cl1 Cl 0.2713(3) -0.36255(9) 0.18077(8) 0.0621(11) Uani 0.502(4) 1 d . . P . .
Cl2 Cl 0.4504(2) -0.40076(9) 0.23354(8) 0.0579(10) Uani 0.502(4) 1 d . . P . .
C103 C 0.381(2) -0.5158(11) 0.2218(13) 0.138(19) Uani 0.248(4) 1 d . . P . .
H99 H 0.4546 -0.5095 0.2226 0.166 Uiso 0.248(4) 1 calc R U P . .
H100 H 0.3728 -0.5441 0.2247 0.166 Uiso 0.248(4) 1 calc R U P . .
C104 C 0.339(2) -0.5034(10) 0.1912(14) 0.16(2) Uani 0.248(4) 1 d . . P . .
H101 H 0.3535 -0.4756 0.1875 0.188 Uiso 0.248(4) 1 calc R U P . .
H102 H 0.2646 -0.5072 0.1919 0.188 Uiso 0.248(4) 1 calc R U P . .
Cl3 Cl 0.3984(5) -0.53350(18) 0.15295(18) 0.061(2) Uani 0.248(4) 1 d . . P . .
Cl4 Cl 0.3084(6) -0.48852(18) 0.25827(19) 0.076(3) Uani 0.248(4) 1 d . . P . .

loop_
_atom_site_aniso_label
_atom_site_aniso_U_11
_atom_site_aniso_U_22
_atom_site_aniso_U_33
_atom_site_aniso_U_23
_atom_site_aniso_U_13
_atom_site_aniso_U_12
C1 0.034(3) 0.035(3) 0.037(3) -0.002(2) 0.009(2) 0.001(2)
C2 0.027(3) 0.044(3) 0.037(3) 0.002(2) 0.003(2) 0.004(2)
C3 0.031(3) 0.041(3) 0.046(3) 0.005(2) 0.008(2) 0.002(2)
C4 0.034(3) 0.042(3) 0.040(3) 0.000(2) 0.003(2) 0.003(2)
C5 0.037(3) 0.045(3) 0.042(3) -0.004(2) 0.009(2) 0.002(2)
C6 0.039(3) 0.040(3) 0.033(3) 0.003(2) 0.007(2) -0.002(2)
C7 0.024(2) 0.042(3) 0.040(3) 0.003(2) -0.001(2) 0.003(2)
C8 0.027(3) 0.042(3) 0.037(3) 0.001(2) -0.001(2) -0.001(2)
C9 0.033(3) 0.041(3) 0.038(3) 0.003(2) 0.003(2) 0.000(2)
C10 0.029(3) 0.042(3) 0.044(3) 0.009(2) -0.005(2) 0.000(2)
C11 0.030(3) 0.042(3) 0.046(3) 0.005(2) 0.005(2) 0.006(2)
C12 0.026(3) 0.045(3) 0.041(3) 0.000(2) 0.002(2) -0.003(2)
C13 0.031(3) 0.040(3) 0.041(3) 0.000(2) 0.001(2) -0.007(2)
C14 0.033(3) 0.035(3) 0.036(3) -0.001(2) -0.004(2) -0.001(2)
C15 0.044(3) 0.039(3) 0.042(3) 0.000(2) 0.001(3) 0.001(2)
C16 0.041(3) 0.043(3) 0.037(3) -0.004(2) -0.002(2) -0.006(2)
C17 0.038(3) 0.037(3) 0.039(3) 0.007(2) -0.005(2) 0.002(2)
C18 0.029(3) 0.037(3) 0.039(3) 0.001(2) 0.000(2) -0.006(2)
C19 0.042(3) 0.033(3) 0.038(3) 0.008(2) -0.004(2) -0.002(2)
C20 0.044(3) 0.036(3) 0.038(3) 0.008(2) 0.000(2) -0.002(2)
C21 0.040(3) 0.036(3) 0.048(3) 0.010(2) -0.009(3) 0.000(2)
C22 0.034(3) 0.032(3) 0.049(3) 0.009(2) 0.004(2) 0.003(2)
C23 0.040(3) 0.030(3) 0.041(3) 0.001(2) 0.001(2) -0.003(2)
C24 0.037(3) 0.031(3) 0.040(3) 0.002(2) -0.003(2) 0.002(2)
C25 0.041(3) 0.037(3) 0.035(3) 0.006(2) 0.000(2) 0.000(2)
C26 0.039(3) 0.040(3) 0.037(3) 0.004(2) 0.001(2) -0.002(2)
C27 0.048(3) 0.039(3) 0.038(3) 0.002(2) -0.002(3) -0.002(3)
C28 0.056(3) 0.040(3) 0.037(3) 0.002(2) -0.010(3) 0.001(3)
C29 0.051(3) 0.038(3) 0.045(3) 0.009(2) -0.010(3) 0.007(3)
C30 0.045(3) 0.036(3) 0.036(3) 0.006(2) -0.002(2) -0.005(2)
C31 0.033(3) 0.034(3) 0.038(3) 0.008(2) 0.003(2) 0.001(2)
C32 0.030(3) 0.035(3) 0.039(3) 0.001(2) 0.001(2) -0.002(2)
C33 0.027(3) 0.037(3) 0.041(3) 0.004(2) -0.004(2) -0.001(2)
C34 0.026(3) 0.043(3) 0.035(3) 0.003(2) 0.002(2) -0.003(2)
C35 0.034(3) 0.047(3) 0.041(3) 0.008(2) -0.005(2) 0.004(2)
C36 0.051(3) 0.043(3) 0.051(3) 0.010(3) -0.002(3) 0.002(3)
C37 0.035(3) 0.059(4) 0.056(4) 0.022(3) -0.008(3) 0.003(3)
C38 0.044(3) 0.061(4) 0.045(3) 0.009(3) 0.003(3) 0.003(3)
C39 0.048(3) 0.045(3) 0.039(3) -0.006(2) 0.003(3) -0.003(3)
C40 0.071(4) 0.059(4) 0.047(3) -0.001(3) 0.004(3) 0.013(3)
C41 0.077(4) 0.070(4) 0.048(4) 0.001(3) 0.011(3) -0.016(4)
C42 0.059(4) 0.075(4) 0.056(4) -0.018(3) -0.003(3) -0.017(3)
C43 0.033(3) 0.039(3) 0.055(3) 0.007(3) 0.000(3) 0.002(2)
C44 0.044(3) 0.049(3) 0.053(3) 0.008(3) 0.002(3) 0.008(3)
C45 0.042(3) 0.050(4) 0.086(5) 0.006(3) 0.001(3) -0.004(3)
C46 0.042(3) 0.050(3) 0.055(3) 0.001(3) -0.008(3) 0.009(3)
C47 0.074(4) 0.046(3) 0.049(3) 0.009(3) -0.023(3) 0.001(3)
C48 0.173(10) 0.076(6) 0.135(8) 0.008(5) -0.104(7) -0.020(6)
C49 0.105(6) 0.137(8) 0.056(4) -0.003(5) -0.013(4) 0.023(6)
C50 0.199(10) 0.089(6) 0.083(6) -0.006(5) -0.075(6) 0.048(7)
C51 0.033(3) 0.032(3) 0.036(3) 0.000(2) 0.002(2) 0.008(2)
C52 0.031(3) 0.035(3) 0.038(3) 0.001(2) 0.001(2) 0.003(2)
C53 0.031(3) 0.033(3) 0.042(3) 0.001(2) -0.002(2) 0.004(2)
C54 0.036(3) 0.035(3) 0.040(3) 0.005(2) -0.002(2) 0.005(2)
C55 0.031(3) 0.040(3) 0.035(3) 0.001(2) -0.002(2) 0.003(2)
C56 0.028(3) 0.035(3) 0.041(3) 0.003(2) -0.001(2) 0.003(2)
C57 0.034(3) 0.032(3) 0.031(3) -0.001(2) 0.002(2) 0.003(2)
C58 0.028(3) 0.037(3) 0.036(3) -0.006(2) -0.001(2) 0.004(2)
C59 0.038(3) 0.033(3) 0.033(3) -0.002(2) -0.001(2) 0.003(2)
C60 0.038(3) 0.032(3) 0.033(3) 0.003(2) 0.001(2) -0.002(2)
C61 0.044(3) 0.035(3) 0.036(3) -0.001(2) 0.002(2) 0.000(2)
C62 0.045(3) 0.031(3) 0.032(3) -0.004(2) 0.003(2) 0.003(2)
C63 0.036(3) 0.030(3) 0.032(3) -0.002(2) 0.005(2) -0.001(2)
C64 0.042(3) 0.033(3) 0.033(3) -0.004(2) 0.004(2) 0.000(2)
C65 0.045(3) 0.035(3) 0.033(3) 0.000(2) -0.002(2) -0.003(2)
C66 0.047(3) 0.033(3) 0.033(3) -0.001(2) 0.001(2) 0.001(2)
C67 0.049(3) 0.029(3) 0.035(3) 0.004(2) -0.002(2) 0.003(2)
C68 0.036(3) 0.035(3) 0.035(3) 0.000(2) 0.008(2) -0.001(2)
C69 0.036(3) 0.031(3) 0.038(3) 0.000(2) 0.009(2) -0.006(2)
C70 0.038(3) 0.033(3) 0.038(3) 0.000(2) 0.003(2) -0.002(2)
C71 0.045(3) 0.038(3) 0.034(3) 0.000(2) -0.002(2) -0.003(2)
C72 0.043(3) 0.035(3) 0.035(3) 0.007(2) 0.006(2) -0.004(2)
C73 0.042(3) 0.038(3) 0.045(3) -0.001(2) -0.002(2) -0.008(2)
C74 0.039(3) 0.036(3) 0.034(3) -0.001(2) 0.006(2) -0.001(2)
C75 0.025(2) 0.035(3) 0.040(3) -0.003(2) -0.001(2) -0.001(2)
C76 0.031(3) 0.032(3) 0.041(3) -0.003(2) 0.000(2) -0.001(2)
C77 0.038(3) 0.041(3) 0.044(3) 0.000(2) 0.001(2) 0.001(2)
C78 0.034(3) 0.033(3) 0.043(3) -0.005(2) 0.002(2) -0.006(2)
C79 0.030(3) 0.039(3) 0.039(3) -0.002(2) -0.007(2) -0.001(2)
C80 0.025(2) 0.034(3) 0.043(3) 0.003(2) -0.001(2) 0.005(2)
C81 0.045(3) 0.032(3) 0.041(3) 0.001(2) -0.004(2) -0.004(2)
C82 0.061(4) 0.035(3) 0.048(3) -0.001(2) -0.002(3) -0.004(3)
C83 0.061(4) 0.034(3) 0.052(3) -0.010(3) 0.001(3) -0.002(3)
C84 0.050(3) 0.039(3) 0.046(3) -0.003(2) -0.004(3) -0.002(3)
C85 0.057(3) 0.036(3) 0.038(3) 0.002(2) -0.012(3) 0.001(3)
C86 0.051(4) 0.078(5) 0.057(4) 0.015(3) -0.010(3) 0.001(3)
C87 0.082(4) 0.044(3) 0.046(3) -0.002(3) -0.022(3) 0.002(3)
C88 0.066(4) 0.051(4) 0.048(3) 0.004(3) -0.017(3) 0.001(3)
C89 0.050(3) 0.034(3) 0.043(3) 0.001(2) 0.002(3) -0.002(2)
C90 0.074(4) 0.033(3) 0.068(4) 0.006(3) -0.020(3) -0.002(3)
C91 0.090(5) 0.039(3) 0.057(4) 0.000(3) 0.025(3) -0.006(3)
C92 0.060(4) 0.040(3) 0.046(3) -0.001(3) 0.002(3) 0.004(3)
C93 0.034(3) 0.041(3) 0.044(3) -0.004(2) -0.002(2) 0.000(2)
C94 0.053(3) 0.042(3) 0.046(3) -0.006(3) -0.008(3) -0.002(3)
C95 0.035(3) 0.048(3) 0.058(3) -0.007(3) -0.007(3) -0.007(2)
C96 0.050(3) 0.034(3) 0.053(3) -0.004(3) -0.006(3) -0.001(3)
C97 0.031(3) 0.030(3) 0.038(3) -0.002(2) 0.005(2) -0.001(2)
C98 0.032(3) 0.036(3) 0.032(3) -0.003(2) 0.003(2) 0.000(2)
C99 0.031(3) 0.036(3) 0.035(3) -0.002(2) 0.005(2) 0.000(2)
C100 0.031(3) 0.036(3) 0.035(3) -0.002(2) 0.005(2) 0.003(2)
N1 0.035(2) 0.036(2) 0.040(2) 0.0044(19) 0.0002(19) -0.0032(19)
N2 0.027(2) 0.031(2) 0.037(2) -0.0009(18) 0.0006(18) -0.0013(17)
C101 0.059(7) 0.048(7) 0.046(6) -0.004(5) 0.004(6) 0.003(6)
C102 0.047(7) 0.065(8) 0.067(8) 0.012(7) 0.005(6) -0.013(6)
Cl1 0.074(2) 0.060(2) 0.0524(18) 0.0032(15) -0.0121(16) 0.0059(16)
Cl2 0.0556(19) 0.073(2) 0.0454(17) 0.0014(14) 0.0000(14) 0.0089(15)
C103 0.053(19) 0.11(3) 0.25(5) 0.09(3) -0.05(3) -0.027(19)
C104 0.061(19) 0.10(3) 0.31(6) 0.16(4) -0.08(3) -0.044(19)
Cl3 0.064(4) 0.048(4) 0.070(4) 0.001(3) 0.000(3) -0.009(3)
Cl4 0.117(6) 0.044(4) 0.066(4) 0.006(3) 0.015(4) -0.011(4)

loop_
_atom_type_symbol
_atom_type_description
_atom_type_scat_dispersion_real
_atom_type_scat_dispersion_imag
_atom_type_scat_source
C C 0.0033 0.0016 'International Tables Vol C Tables 4.2.6.8 and 6.1.1.4'
H H 0.0000 0.0000 'International Tables Vol C Tables 4.2.6.8 and 6.1.1.4'
N N 0.0061 0.0033 'International Tables Vol C Tables 4.2.6.8 and 6.1.1.4'
Cl Cl 0.1484 0.1585 'International Tables Vol C Tables 4.2.6.8 and 6.1.1.4'

loop_
_geom_angle_atom_site_label_1
_geom_angle_atom_site_label_2
_geom_angle_atom_site_label_3
_geom_angle
_geom_angle_site_symmetry_1
_geom_angle_site_symmetry_3
N1 C1 C2 116.8(4) . .
N1 C1 C6 116.7(4) . .
C2 C1 C6 126.1(4) . .
C3 C2 C1 114.3(4) . .
C3 C2 C12 124.9(5) . .
C1 C2 C12 119.9(4) . .
C2 C3 C4 121.0(5) . .
C2 C3 H1 119.5 . .
C4 C3 H1 119.5 . .
C5 C4 C3 122.0(5) . .
C5 C4 H2 119.0 . .
C3 C4 H2 119.0 . .
C4 C5 C6 120.8(5) . .
C4 C5 H3 119.6 . .
C6 C5 H3 119.6 . .
C5 C6 C1 114.5(5) . .
C5 C6 C26 125.4(5) . .
C1 C6 C26 119.5(4) . .
C34 C7 C12 118.2(4) . .
C34 C7 C8 116.5(4) . .
C12 C7 C8 124.5(4) . .
C9 C8 C7 114.4(4) . .
C9 C8 C18 125.0(4) . .
C7 C8 C18 119.8(4) . .
C8 C9 C10 122.9(5) . .
C8 C9 H4 118.6 . .
C10 C9 H4 118.6 . .
C9 C10 C11 119.1(4) . .
C9 C10 C35 120.7(5) . .
C11 C10 C35 120.2(4) . .
C12 C11 C10 121.3(5) . .
C12 C11 H5 119.4 . .
C10 C11 H5 119.4 . .
C11 C12 C7 116.8(5) . .
C11 C12 C2 125.1(5) . .
C7 C12 C2 117.7(4) . .
C33 C13 C18 118.3(5) . .
C33 C13 C14 116.3(4) . .
C18 C13 C14 124.2(4) . .
C15 C14 C13 114.2(4) . .
C15 C14 C24 125.7(4) . .
C13 C14 C24 119.3(4) . .
C14 C15 C16 123.0(5) . .
C14 C15 H6 118.5 . .
C16 C15 H6 118.5 . .
C15 C16 C17 119.0(5) . .
C15 C16 C39 122.2(5) . .
C17 C16 C39 118.8(4) . .
C18 C17 C16 121.0(4) . .
C18 C17 H7 119.5 . .
C16 C17 H7 119.5 . .
C17 C18 C13 116.1(4) . .
C17 C18 C8 125.0(4) . .
C13 C18 C8 118.5(4) . .
C32 C19 C20 117.1(5) . .
C32 C19 C24 116.5(4) . .
C20 C19 C24 124.5(5) . .
C19 C20 C21 115.5(5) . .
C19 C20 C30 120.4(5) . .
C21 C20 C30 123.2(5) . .
C22 C21 C20 121.7(5) . .
C22 C21 H8 119.1 . .
C20 C21 H8 119.1 . .
C21 C22 C23 119.9(4) . .
C21 C22 C43 118.6(5) . .
C23 C22 C43 121.2(5) . .
C24 C23 C22 122.5(5) . .
C24 C23 H9 118.8 . .
C22 C23 H9 118.8 . .
C23 C24 C19 114.9(4) . .
C23 C24 C14 123.8(4) . .
C19 C24 C14 120.1(4) . .
C31 C25 C26 119.0(4) . .
C31 C25 C30 115.8(4) . .
C26 C25 C30 124.7(5) . .
C27 C26 C25 116.0(5) . .
C27 C26 C6 125.6(5) . .
C25 C26 C6 117.7(4) . .
C26 C27 C28 121.5(5) . .
C26 C27 H10 119.3 . .
C28 C27 H10 119.3 . .
C29 C28 C27 119.4(5) . .
C29 C28 C47 120.8(5) . .
C27 C28 C47 119.8(5) . .
C28 C29 C30 122.6(5) . .
C28 C29 H11 118.7 . .
C30 C29 H11 118.7 . .
C29 C30 C25 114.3(5) . .
C29 C30 C20 126.6(5) . .
C25 C30 C20 118.6(4) . .
C32 C31 N1 109.0(4) . .
C32 C31 C25 124.8(5) . .
N1 C31 C25 120.8(4) . .
C31 C32 C19 121.7(5) . .
C31 C32 C33 107.2(4) . .
C19 C32 C33 122.7(4) . .
C34 C33 C32 108.2(4) . .
C34 C33 C13 122.0(5) . .
C32 C33 C13 123.3(5) . .
C33 C34 N1 108.6(4) . .
C33 C34 C7 123.6(4) . .
N1 C34 C7 122.6(4) . .
C36 C35 C37 108.5(4) . .
C36 C35 C10 112.4(4) . .
C37 C35 C10 107.7(4) . .
C36 C35 C38 108.3(4) . .
C37 C35 C38 107.5(4) . .
C10 C35 C38 112.1(4) . .
C35 C36 H12 109.5 . .
C35 C36 H13 109.5 . .
H12 C36 H13 109.5 . .
C35 C36 H14 109.5 . .
H12 C36 H14 109.5 . .
H13 C36 H14 109.5 . .
C35 C37 H15 109.5 . .
C35 C37 H16 109.5 . .
H15 C37 H16 109.5 . .
C35 C37 H17 109.5 . .
H15 C37 H17 109.5 . .
H16 C37 H17 109.5 . .
C35 C38 H18 109.5 . .
C35 C38 H19 109.5 . .
H18 C38 H19 109.5 . .
C35 C38 H20 109.5 . .
H18 C38 H20 109.5 . .
H19 C38 H20 109.5 . .
C40 C39 C41 108.4(5) . .
C40 C39 C16 112.4(4) . .
C41 C39 C16 111.4(4) . .
C40 C39 C42 107.4(5) . .
C41 C39 C42 108.9(5) . .
C16 C39 C42 108.2(4) . .
C39 C40 H21 109.5 . .
C39 C40 H22 109.5 . .
H21 C40 H22 109.5 . .
C39 C40 H23 109.5 . .
H21 C40 H23 109.5 . .
H22 C40 H23 109.5 . .
C39 C41 H24 109.5 . .
C39 C41 H25 109.5 . .
H24 C41 H25 109.5 . .
C39 C41 H26 109.5 . .
H24 C41 H26 109.5 . .
H25 C41 H26 109.5 . .
C39 C42 H27 109.5 . .
C39 C42 H28 109.5 . .
H27 C42 H28 109.5 . .
C39 C42 H29 109.5 . .
H27 C42 H29 109.5 . .
H28 C42 H29 109.5 . .
C45 C43 C44 108.7(5) . .
C45 C43 C22 109.2(4) . .
C44 C43 C22 112.8(4) . .
C45 C43 C46 109.1(4) . .
C44 C43 C46 107.4(4) . .
C22 C43 C46 109.6(4) . .
C43 C44 H30 109.5 . .
C43 C44 H31 109.5 . .
H30 C44 H31 109.5 . .
C43 C44 H32 109.5 . .
H30 C44 H32 109.5 . .
H31 C44 H32 109.5 . .
C43 C45 H33 109.5 . .
C43 C45 H34 109.5 . .
H33 C45 H34 109.5 . .
C43 C45 H35 109.5 . .
H33 C45 H35 109.5 . .
H34 C45 H35 109.5 . .
C43 C46 H36 109.5 . .
C43 C46 H37 109.5 . .
H36 C46 H37 109.5 . .
C43 C46 H38 109.5 . .
H36 C46 H38 109.5 . .
H37 C46 H38 109.5 . .
C48 C47 C50 120.2(7) . .
C48 C47 C28 112.4(5) . .
C50 C47 C28 114.4(5) . .
C48 C47 C49 101.0(7) . .
C50 C47 C49 99.4(6) . .
C28 C47 C49 106.5(5) . .
C47 C48 H39 109.5 . .
C47 C48 H40 109.5 . .
H39 C48 H40 109.5 . .
C47 C48 H41 109.5 . .
H39 C48 H41 109.5 . .
H40 C48 H41 109.5 . .
C47 C49 H42 109.5 . .
C47 C49 H43 109.5 . .
H42 C49 H43 109.5 . .
C47 C49 H44 109.5 . .
H42 C49 H44 109.5 . .
H43 C49 H44 109.5 . .
C47 C50 H45 109.5 . .
C47 C50 H46 109.5 . .
H45 C50 H46 109.5 . .
C47 C50 H47 109.5 . .
H45 C50 H47 109.5 . .
H46 C50 H47 109.5 . .
N2 C51 C52 117.0(4) . .
N2 C51 C56 117.1(4) . .
C52 C51 C56 125.5(4) . .
C53 C52 C51 114.8(4) . .
C53 C52 C58 125.0(4) . .
C51 C52 C58 119.5(4) . .
C54 C53 C52 120.8(5) . .
C54 C53 H48 119.6 . .
C52 C53 H48 119.6 . .
C55 C54 C53 122.5(5) . .
C55 C54 H49 118.7 . .
C53 C54 H49 118.7 . .
C54 C55 C56 120.6(5) . .
C54 C55 H50 119.7 . .
C56 C55 H50 119.7 . .
C55 C56 C51 114.8(4) . .
C55 C56 C80 124.5(4) . .
C51 C56 C80 120.2(4) . .
C100 C57 C58 118.5(4) . .
C100 C57 C62 116.1(4) . .
C58 C57 C62 124.6(4) . .
C59 C58 C57 115.9(4) . .
C59 C58 C52 125.8(4) . .
C57 C58 C52 117.6(4) . .
C58 C59 C60 121.6(4) . .
C58 C59 H51 119.2 . .
C60 C59 H51 119.2 . .
C59 C60 C61 120.4(4) . .
C59 C60 C81 122.4(4) . .
C61 C60 C81 117.2(4) . .
C60 C61 C62 121.5(5) . .
C60 C61 H52 119.2 . .
C62 C61 H52 119.2 . .
C61 C62 C57 114.9(4) . .
C61 C62 C64 124.3(4) . .
C57 C62 C64 120.2(4) . .
C99 C63 C64 116.8(4) . .
C99 C63 C68 117.5(4) . .
C64 C63 C68 124.4(4) . .
C65 C64 C63 115.0(4) . .
C65 C64 C62 125.9(4) . .
C63 C64 C62 118.5(4) . .
C64 C65 C66 122.5(5) . .
C64 C65 H53 118.8 . .
C66 C65 H53 118.8 . .
C67 C66 C65 120.0(5) . .
C67 C66 C85 121.4(4) . .
C65 C66 C85 118.5(4) . .
C66 C67 C68 122.4(4) . .
C66 C67 H54 118.8 . .
C68 C67 H54 118.8 . .
C67 C68 C63 114.3(4) . .
C67 C68 C70 125.9(4) . .
C63 C68 C70 119.1(4) . .
C98 C69 C74 116.9(4) . .
C98 C69 C70 117.6(4) . .
C74 C69 C70 124.2(4) . .
C71 C70 C69 115.5(4) . .
C71 C70 C68 125.0(5) . .
C69 C70 C68 118.9(4) . .
C70 C71 C72 121.6(5) . .
C70 C71 H55 119.2 . .
C72 C71 H55 119.2 . .
C73 C72 C71 120.2(5) . .
C73 C72 C89 119.9(4) . .
C71 C72 C89 119.8(4) . .
C72 C73 C74 121.8(5) . .
C72 C73 H56 119.1 . .
C74 C73 H56 119.1 . .
C73 C74 C69 115.1(4) . .
C73 C74 C76 125.2(4) . .
C69 C74 C76 119.3(4) . .
C97 C75 C76 116.4(4) . .
C97 C75 C80 118.4(4) . .
C76 C75 C80 124.5(4) . .
C77 C76 C75 114.3(4) . .
C77 C76 C74 125.7(4) . .
C75 C76 C74 119.5(4) . .
C78 C77 C76 122.1(5) . .
C78 C77 H57 118.9 . .
C76 C77 H57 118.9 . .
C77 C78 C79 120.8(5) . .
C77 C78 C93 119.0(4) . .
C79 C78 C93 120.1(4) . .
C80 C79 C78 120.7(5) . .
C80 C79 H58 119.6 . .
C78 C79 H58 119.6 . .
C79 C80 C75 116.2(4) . .
C79 C80 C56 126.3(4) . .
C75 C80 C56 116.8(4) . .
C82 C81 C83 108.9(4) . .
C82 C81 C60 112.4(4) . .
C83 C81 C60 108.8(4) . .
C82 C81 C84 108.0(4) . .
C83 C81 C84 108.6(4) . .
C60 C81 C84 110.0(4) . .
C81 C82 H59 109.5 . .
C81 C82 H60 109.5 . .
H59 C82 H60 109.5 . .
C81 C82 H61 109.5 . .
H59 C82 H61 109.5 . .
H60 C82 H61 109.5 . .
C81 C83 H62 109.5 . .
C81 C83 H63 109.5 . .
H62 C83 H63 109.5 . .
C81 C83 H64 109.5 . .
H62 C83 H64 109.5 . .
H63 C83 H64 109.5 . .
C81 C84 H65 109.5 . .
C81 C84 H66 109.5 . .
H65 C84 H66 109.5 . .
C81 C84 H67 109.5 . .
H65 C84 H67 109.5 . .
H66 C84 H67 109.5 . .
C88 C85 C86 109.2(5) . .
C88 C85 C66 112.6(4) . .
C86 C85 C66 109.0(4) . .
C88 C85 C87 106.6(4) . .
C86 C85 C87 109.8(5) . .
C66 C85 C87 109.6(4) . .
C85 C86 H68 109.5 . .
C85 C86 H69 109.5 . .
H68 C86 H69 109.5 . .
C85 C86 H70 109.5 . .
H68 C86 H70 109.5 . .
H69 C86 H70 109.5 . .
C85 C87 H71 109.5 . .
C85 C87 H72 109.5 . .
H71 C87 H72 109.5 . .
C85 C87 H73 109.5 . .
H71 C87 H73 109.5 . .
H72 C87 H73 109.5 . .
C85 C88 H74 109.5 . .
C85 C88 H75 109.5 . .
H74 C88 H75 109.5 . .
C85 C88 H76 109.5 . .
H74 C88 H76 109.5 . .
H75 C88 H76 109.5 . .
C91 C89 C90 110.1(5) . .
C91 C89 C92 108.3(4) . .
C90 C89 C92 107.2(4) . .
C91 C89 C72 107.3(4) . .
C90 C89 C72 112.1(4) . .
C92 C89 C72 111.8(4) . .
C89 C90 H77 109.5 . .
C89 C90 H78 109.5 . .
H77 C90 H78 109.5 . .
C89 C90 H79 109.5 . .
H77 C90 H79 109.5 . .
H78 C90 H79 109.5 . .
C89 C91 H80 109.5 . .
C89 C91 H81 109.5 . .
H80 C91 H81 109.5 . .
C89 C91 H82 109.5 . .
H80 C91 H82 109.5 . .
H81 C91 H82 109.5 . .
C89 C92 H83 109.5 . .
C89 C92 H84 109.5 . .
H83 C92 H84 109.5 . .
C89 C92 H85 109.5 . .
H83 C92 H85 109.5 . .
H84 C92 H85 109.5 . .
C94 C93 C96 108.1(4) . .
C94 C93 C78 112.5(4) . .
C96 C93 C78 113.2(4) . .
C94 C93 C95 109.1(4) . .
C96 C93 C95 107.4(4) . .
C78 C93 C95 106.3(4) . .
C93 C94 H86 109.5 . .
C93 C94 H87 109.5 . .
H86 C94 H87 109.5 . .
C93 C94 H88 109.5 . .
H86 C94 H88 109.5 . .
H87 C94 H88 109.5 . .
C93 C95 H89 109.5 . .
C93 C95 H90 109.5 . .
H89 C95 H90 109.5 . .
C93 C95 H91 109.5 . .
H89 C95 H91 109.5 . .
H90 C95 H91 109.5 . .
C93 C96 H92 109.5 . .
C93 C96 H93 109.5 . .
H92 C96 H93 109.5 . .
C93 C96 H94 109.5 . .
H92 C96 H94 109.5 . .
H93 C96 H94 109.5 . .
C98 C97 C75 124.1(4) . .
C98 C97 N2 108.8(4) . .
C75 C97 N2 122.9(4) . .
C97 C98 C69 122.6(4) . .
C97 C98 C99 107.3(4) . .
C69 C98 C99 123.5(4) . .
C100 C99 C98 108.0(4) . .
C100 C99 C63 123.2(4) . .
C98 C99 C63 121.8(4) . .
C99 C100 N2 108.4(4) . .
C99 C100 C57 123.7(5) . .
N2 C100 C57 122.2(4) . .
C1 N1 C34 122.9(4) . .
C1 N1 C31 123.6(4) . .
C34 N1 C31 107.1(4) . .
C51 N2 C100 123.1(4) . .
C51 N2 C97 122.4(4) . .
C100 N2 C97 107.4(4) . .
C102 C101 Cl2 112.3(8) . .
C102 C101 H95 109.1 . .
Cl2 C101 H95 109.1 . .
C102 C101 H96 109.1 . .
Cl2 C101 H96 109.1 . .
H95 C101 H96 107.9 . .
C101 C102 Cl1 114.4(8) . .
C101 C102 H97 108.7 . .
Cl1 C102 H97 108.7 . .
C101 C102 H98 108.7 . .
Cl1 C102 H98 108.7 . .
H97 C102 H98 107.6 . .
C104 C103 Cl4 103(3) . .
C104 C103 H99 111.2 . .
Cl4 C103 H99 111.2 . .
C104 C103 H100 111.2 . .
Cl4 C103 H100 111.2 . .
H99 C103 H100 109.1 . .
C103 C104 Cl3 106(3) . .
C103 C104 H101 110.6 . .
Cl3 C104 H101 110.6 . .
C103 C104 H102 110.6 . .
Cl3 C104 H102 110.6 . .
H101 C104 H102 108.7 . .

loop_
_geom_bond_atom_site_label_1
_geom_bond_atom_site_label_2
_geom_bond_distance
_geom_bond_site_symmetry_2
C1 N1 1.381(6) .
C1 C2 1.428(7) .
C1 C6 1.433(7) .
C2 C3 1.400(7) .
C2 C12 1.518(7) .
C3 C4 1.405(7) .
C3 H1 0.9500 .
C4 C5 1.398(7) .
C4 H2 0.9500 .
C5 C6 1.400(7) .
C5 H3 0.9500 .
C6 C26 1.507(7) .
C7 C34 1.399(7) .
C7 C12 1.419(7) .
C7 C8 1.436(7) .
C8 C9 1.405(7) .
C8 C18 1.500(7) .
C9 C10 1.407(7) .
C9 H4 0.9500 .
C10 C11 1.427(7) .
C10 C35 1.540(7) .
C11 C12 1.384(7) .
C11 H5 0.9500 .
C13 C33 1.411(7) .
C13 C18 1.412(7) .
C13 C14 1.439(7) .
C14 C15 1.399(7) .
C14 C24 1.509(7) .
C15 C16 1.407(7) .
C15 H6 0.9500 .
C16 C17 1.418(7) .
C16 C39 1.539(7) .
C17 C18 1.407(7) .
C17 H7 0.9500 .
C19 C32 1.404(7) .
C19 C20 1.415(7) .
C19 C24 1.442(7) .
C20 C21 1.417(7) .
C20 C30 1.497(7) .
C21 C22 1.394(7) .
C21 H8 0.9500 .
C22 C23 1.408(7) .
C22 C43 1.546(7) .
C23 C24 1.395(7) .
C23 H9 0.9500 .
C25 C31 1.397(7) .
C25 C26 1.418(7) .
C25 C30 1.435(7) .
C26 C27 1.395(7) .
C27 C28 1.415(7) .
C27 H10 0.9500 .
C28 C29 1.403(7) .
C28 C47 1.543(7) .
C29 C30 1.407(7) .
C29 H11 0.9500 .
C31 C32 1.367(7) .
C31 N1 1.392(6) .
C32 C33 1.406(7) .
C33 C34 1.366(7) .
C34 N1 1.387(6) .
C35 C36 1.534(7) .
C35 C37 1.535(7) .
C35 C38 1.543(7) .
C36 H12 0.9800 .
C36 H13 0.9800 .
C36 H14 0.9800 .
C37 H15 0.9800 .
C37 H16 0.9800 .
C37 H17 0.9800 .
C38 H18 0.9800 .
C38 H19 0.9800 .
C38 H20 0.9800 .
C39 C40 1.527(8) .
C39 C41 1.528(8) .
C39 C42 1.547(8) .
C40 H21 0.9800 .
C40 H22 0.9800 .
C40 H23 0.9800 .
C41 H24 0.9800 .
C41 H25 0.9800 .
C41 H26 0.9800 .
C42 H27 0.9800 .
C42 H28 0.9800 .
C42 H29 0.9800 .
C43 C45 1.529(7) .
C43 C44 1.532(7) .
C43 C46 1.548(7) .
C44 H30 0.9800 .
C44 H31 0.9800 .
C44 H32 0.9800 .
C45 H33 0.9800 .
C45 H34 0.9800 .
C45 H35 0.9800 .
C46 H36 0.9800 .
C46 H37 0.9800 .
C46 H38 0.9800 .
C47 C48 1.443(9) .
C47 C50 1.450(9) .
C47 C49 1.628(10) .
C48 H39 0.9800 .
C48 H40 0.9800 .
C48 H41 0.9800 .
C49 H42 0.9800 .
C49 H43 0.9800 .
C49 H44 0.9800 .
C50 H45 0.9800 .
C50 H46 0.9800 .
C50 H47 0.9800 .
C51 N2 1.381(6) .
C51 C52 1.425(7) .
C51 C56 1.425(7) .
C52 C53 1.402(7) .
C52 C58 1.516(7) .
C53 C54 1.393(7) .
C53 H48 0.9500 .
C54 C55 1.385(7) .
C54 H49 0.9500 .
C55 C56 1.411(7) .
C55 H50 0.9500 .
C56 C80 1.508(7) .
C57 C100 1.387(7) .
C57 C58 1.421(7) .
C57 C62 1.438(7) .
C58 C59 1.396(7) .
C59 C60 1.406(6) .
C59 H51 0.9500 .
C60 C61 1.407(7) .
C60 C81 1.548(7) .
C61 C62 1.410(7) .
C61 H52 0.9500 .
C62 C64 1.496(7) .
C63 C99 1.402(7) .
C63 C64 1.435(7) .
C63 C68 1.449(7) .
C64 C65 1.396(7) .
C65 C66 1.406(7) .
C65 H53 0.9500 .
C66 C67 1.398(7) .
C66 C85 1.542(7) .
C67 C68 1.410(7) .
C67 H54 0.9500 .
C68 C70 1.510(7) .
C69 C98 1.391(7) .
C69 C74 1.431(7) .
C69 C70 1.438(7) .
C70 C71 1.399(7) .
C71 C72 1.411(7) .
C71 H55 0.9500 .
C72 C73 1.405(7) .
C72 C89 1.557(7) .
C73 C74 1.408(7) .
C73 H56 0.9500 .
C74 C76 1.487(7) .
C75 C97 1.380(6) .
C75 C76 1.433(7) .
C75 C80 1.436(7) .
C76 C77 1.408(7) .
C77 C78 1.403(7) .
C77 H57 0.9500 .
C78 C79 1.407(7) .
C78 C93 1.547(7) .
C79 C80 1.393(7) .
C79 H58 0.9500 .
C81 C82 1.534(7) .
C81 C83 1.547(7) .
C81 C84 1.549(7) .
C82 H59 0.9800 .
C82 H60 0.9800 .
C82 H61 0.9800 .
C83 H62 0.9800 .
C83 H63 0.9800 .
C83 H64 0.9800 .
C84 H65 0.9800 .
C84 H66 0.9800 .
C84 H67 0.9800 .
C85 C88 1.530(7) .
C85 C86 1.537(8) .
C85 C87 1.545(7) .
C86 H68 0.9800 .
C86 H69 0.9800 .
C86 H70 0.9800 .
C87 H71 0.9800 .
C87 H72 0.9800 .
C87 H73 0.9800 .
C88 H74 0.9800 .
C88 H75 0.9800 .
C88 H76 0.9800 .
C89 C91 1.526(8) .
C89 C90 1.532(8) .
C89 C92 1.546(7) .
C90 H77 0.9800 .
C90 H78 0.9800 .
C90 H79 0.9800 .
C91 H80 0.9800 .
C91 H81 0.9800 .
C91 H82 0.9800 .
C92 H83 0.9800 .
C92 H84 0.9800 .
C92 H85 0.9800 .
C93 C94 1.531(7) .
C93 C96 1.546(7) .
C93 C95 1.559(7) .
C94 H86 0.9800 .
C94 H87 0.9800 .
C94 H88 0.9800 .
C95 H89 0.9800 .
C95 H90 0.9800 .
C95 H91 0.9800 .
C96 H92 0.9800 .
C96 H93 0.9800 .
C96 H94 0.9800 .
C97 C98 1.369(7) .
C97 N2 1.384(6) .
C98 C99 1.401(7) .
C99 C100 1.366(7) .
C100 N2 1.384(6) .
C101 C102 1.485(15) .
C101 Cl2 1.773(11) .
C101 H95 0.9900 .
C101 H96 0.9900 .
C102 Cl1 1.796(12) .
C102 H97 0.9900 .
C102 H98 0.9900 .
C103 C104 1.32(5) .
C103 Cl4 1.89(5) .
C103 H99 0.9900 .
C103 H100 0.9900 .
C104 Cl3 1.91(5) .
C104 H101 0.9900 .
C104 H102 0.9900 .
